data_7715143
loop_
_publ_author_name
'Davison, Nathan'
'Hemingway, Jack M.'
'Waddell, Paul G.'
'Lu, Erli'

_publ_section_title
;
 Lithium, sodium and potassium enolate aggregates and monomers: syntheses
 and structures.
;
_journal_issue 10
_journal_name_full 'Dalton transactions (Cambridge, England : 2003)'
_journal_page_first 4719
_journal_page_last 4728
_journal_paper_doi 10.1039/d4dt00211c
_journal_volume 53
_journal_year 2024
_chemical_absolute_configuration unk
_chemical_formula_moiety 'C96 H66 Li6 O6, 2(C6 H6)'
_chemical_formula_sum 'C108 H78 Li6 O6'
_chemical_formula_weight 1513.34
_space_group_crystal_system monoclinic
_space_group_IT_number 9
_space_group_name_Hall 'C -2yc'
_space_group_name_H-M_alt 'C 1 c 1'
_atom_sites_solution_hydrogens geom
_atom_sites_solution_primary dual
_audit_creation_date 2023-02-24
_audit_creation_method
;
Olex2 1.5-ac5-024
(compiled 2022.04.12 svn.rca3783a0 for Rigaku Oxford Diffraction, GUI svn.r6498)
;
_audit_update_record
;
2023-11-11 deposited with the CCDC.	2024-02-12 downloaded from the CCDC.
;
_cell_angle_alpha 90
_cell_angle_beta 96.189(2)
_cell_angle_gamma 90
_cell_formula_units_Z 4
_cell_length_a 19.4816(5)
_cell_length_b 16.7761(4)
_cell_length_c 25.2397(6)
_cell_measurement_reflns_used 16644
_cell_measurement_temperature 150.0(2)
_cell_measurement_theta_max 75.8970
_cell_measurement_theta_min 3.4760
_cell_volume 8200.9(3)
_computing_cell_refinement 'CrysAlisPro 1.171.42.73a (Rigaku OD, 2022)'
_computing_data_collection 'CrysAlisPro 1.171.42.73a (Rigaku OD, 2022)'
_computing_data_reduction 'CrysAlisPro 1.171.42.73a (Rigaku OD, 2022)'
_computing_molecular_graphics 'Olex2 1.5-ac5-024 (Dolomanov et al., 2009)'
_computing_publication_material 'Olex2 1.5-ac5-024 (Dolomanov et al., 2009)'
_computing_structure_refinement 'SHELXL 2019/1 (Sheldrick, 2015)'
_computing_structure_solution 'SHELXT 2018/2 (Sheldrick, 2018)'
_diffrn_ambient_environment N~2~
_diffrn_ambient_temperature 150.0(2)
_diffrn_detector 'Hybrid Pixel Array Detector'
_diffrn_detector_area_resol_mean 10.0000
_diffrn_detector_type 'HyPix-Arc 100'
_diffrn_measured_fraction_theta_full 1.000
_diffrn_measured_fraction_theta_max 0.933
_diffrn_measurement_details
;
List of Runs (angles in degrees, time in seconds):

  # Type    Start    End  Width  t~exp~   \w     \q     \k     \f   Frames
#--------------------------------------------------------------------------
  1  \w    -79.00 -74.00   0.50    1.00    --  -99.00  70.00   0.00   10
  2  \w    -79.00 -74.00   0.50    1.00    --  -99.00  70.00  90.00   10
  3  \w    -29.00 -24.00   0.50    0.25    --  -49.63  70.00  90.00   10
  4  \w      0.00   5.00   0.50    0.25    --  -49.63  60.00   0.00   10
  5  \w     28.00  33.00   0.50    0.25    --   48.88 -70.00  90.00   10
  6  \w     74.00  79.00   0.50    1.00    --  102.18 -70.00  90.00   10
  7  \w     36.00 120.00   0.50    0.25    --   48.76  72.00   7.00  168
  8  \w    -16.00  30.00   0.50    0.25    --   48.76 -72.00-122.00   92
  9  \w    -95.00 -29.00   0.50    0.25    --  -49.76 -72.00-122.00  132
 10  \w    -87.00 -31.00   0.50    1.00    --  -92.01  72.00   7.00  112
 11  \w   -162.00 -71.00   0.50    1.00    --  -92.01 -72.00-122.00  182
 12  \w     38.00  91.00   0.50    1.00    --  108.00 -72.00-122.00  106
 13  \w    -30.00  26.00   0.50    0.25    --   48.76 -19.00  30.00  112
 14  \w    -19.00   7.00   0.50    0.25    --  -49.76  19.00   0.00   52
 15  \w   -122.00 -77.00   0.50    0.25    --  -49.76-125.00 -30.00   90
 16  \w   -100.00 -73.00   0.50    1.00    --  -92.01 -61.00 -90.00   54
 17  \w    -45.00 -14.00   0.50    1.00    --  -92.01  45.00-180.00   62
 18  \w   -149.00 -67.00   0.50    1.00    --  -92.01 -77.00 120.00  164
 19  \w   -144.00-117.00   0.50    1.00    --  -92.01 -61.00 -90.00   54
 20  \w    -48.00 -16.00   0.50    1.00    --  -92.01  45.00-150.00   64
 21  \w   -108.00 -19.00   0.50    1.00    --  -92.01 125.00   0.00  178
 22  \w    -63.00 -20.00   0.50    1.00    --  -92.01  61.00-150.00   86
 23  \w   -169.00 -72.00   0.50    1.00    --  -92.01 -30.00 -60.00  194
 24  \w     20.00  51.00   0.50    1.00    --   96.11 -45.00 -90.00   62
 25  \w    143.00 169.00   0.50    1.00    --   96.11  61.00 -90.00   52
 26  \w     79.00 108.00   0.50    1.00    --   96.11  61.00 -90.00   58
 27  \w     18.00  43.00   0.50    1.00    --   96.11 -45.00 150.00   50
 28  \w     18.00  50.00   0.50    1.00    --   96.11 -45.00-120.00   64
 29  \w     20.00  46.00   0.50    1.00    --   96.11 -45.00 -30.00   52
 30  \w     18.00  46.00   0.50    1.00    --   96.11 -45.00  60.00   56
 31  \w     44.00  86.00   0.50    1.00    --  108.00 -95.00 150.00   84
 32  \w     43.00  68.00   0.50    1.00    --  108.00 -61.00   0.00   50
 33  \w     94.00 120.00   0.50    1.00    --  108.00  30.00-120.00   52
 34  \w     81.00 106.00   0.50    1.00    --  108.00 -95.00  60.00   50
 35  \w     81.00 106.00   0.50    1.00    --  108.00-125.00  30.00   50
 36  \w     40.00  68.00   0.50    1.00    --  108.00 -61.00  60.00   56
 37  \w    104.00 178.00   0.50    1.00    --  108.00  30.00 -60.00  148
;
_diffrn_measurement_device 'four-circle diffractometer'
_diffrn_measurement_device_type 'XtaLAB Synergy, Single source at home/near, HyPix-Arc 100'
_diffrn_measurement_method '\w scans'
_diffrn_orient_matrix_type 'CrysAlisPro convention (1999,Acta A55,543-557)'
_diffrn_orient_matrix_UB_11 -0.0665574000
_diffrn_orient_matrix_UB_12 0.0112983000
_diffrn_orient_matrix_UB_13 0.0272083000
_diffrn_orient_matrix_UB_21 -0.0247546000
_diffrn_orient_matrix_UB_22 0.0642777000
_diffrn_orient_matrix_UB_23 -0.0413475000
_diffrn_orient_matrix_UB_31 -0.0362272000
_diffrn_orient_matrix_UB_32 -0.0647123000
_diffrn_orient_matrix_UB_33 -0.0364502000
_diffrn_radiation_monochromator graphite
_diffrn_radiation_probe x-ray
_diffrn_radiation_type CuK\a
_diffrn_radiation_wavelength 1.54184
_diffrn_reflns_av_R_equivalents 0.0302
_diffrn_reflns_av_unetI/netI 0.0294
_diffrn_reflns_Laue_measured_fraction_full 1.000
_diffrn_reflns_Laue_measured_fraction_max 0.933
_diffrn_reflns_limit_h_max 21
_diffrn_reflns_limit_h_min -24
_diffrn_reflns_limit_k_max 19
_diffrn_reflns_limit_k_min -20
_diffrn_reflns_limit_l_max 29
_diffrn_reflns_limit_l_min -32
_diffrn_reflns_number 40731
_diffrn_reflns_point_group_measured_fraction_full 0.853
_diffrn_reflns_point_group_measured_fraction_max 0.772
_diffrn_reflns_theta_full 67.684
_diffrn_reflns_theta_max 78.428
_diffrn_reflns_theta_min 3.485
_diffrn_source 'fine-focus sealed X-ray tube'
_diffrn_source_type 'Enhance (Cu) X-ray Source'
_exptl_absorpt_coefficient_mu 0.567
_exptl_absorpt_correction_T_max 0.953
_exptl_absorpt_correction_T_min 0.923
_exptl_absorpt_correction_type analytical
_exptl_absorpt_process_details
;
CrysAlisPro 1.171.42.73a (Rigaku Oxford Diffraction, 2022)
Analytical numeric absorption correction using a multifaceted crystal
model based on expressions derived by R.C. Clark & J.S. Reid.
(Clark, R. C. & Reid, J. S. (1995). Acta Cryst. A51, 887-897)
Empirical absorption correction using spherical harmonics,
implemented in SCALE3 ABSPACK scaling algorithm.
;
_exptl_crystal_colour colourless
_exptl_crystal_colour_primary colourless
_exptl_crystal_density_diffrn 1.226
_exptl_crystal_description 'rect. Prism'
_exptl_crystal_F_000 3168
_exptl_crystal_size_max 0.1
_exptl_crystal_size_mid 0.08
_exptl_crystal_size_min 0.05
_refine_diff_density_max 0.369
_refine_diff_density_min -0.200
_refine_diff_density_rms 0.049
_refine_ls_abs_structure_details
;
 Flack x determined using 4343 quotients [(I+)-(I-)]/[(I+)+(I-)]
 (Parsons, Flack and Wagner, Acta Cryst. B69 (2013) 249-259).
;
_refine_ls_abs_structure_Flack 0.63(9)
_refine_ls_extinction_coef 0.00013(4)
_refine_ls_extinction_expression Fc^*^=kFc[1+0.001xFc^2^\l^3^/sin(2\q)]^-1/4^
_refine_ls_extinction_method 'SHELXL-2019/1 (Sheldrick 2019)'
_refine_ls_goodness_of_fit_ref 1.055
_refine_ls_hydrogen_treatment constr
_refine_ls_matrix_type full
_refine_ls_number_parameters 1082
_refine_ls_number_reflns 13627
_refine_ls_number_restraints 2
_refine_ls_restrained_S_all 1.055
_refine_ls_R_factor_all 0.0523
_refine_ls_R_factor_gt 0.0466
_refine_ls_shift/su_max 0.000
_refine_ls_shift/su_mean 0.000
_refine_ls_structure_factor_coef Fsqd
_refine_ls_weighting_details 'w=1/[\s^2^(Fo^2^)+(0.0944P)^2^+1.2194P] where P=(Fo^2^+2Fc^2^)/3'
_refine_ls_weighting_scheme calc
_refine_ls_wR_factor_gt 0.1286
_refine_ls_wR_factor_ref 0.1366
_reflns_Friedel_coverage 0.654
_reflns_Friedel_fraction_full 0.706
_reflns_Friedel_fraction_max 0.611
_reflns_number_gt 12135
_reflns_number_total 13627
_reflns_threshold_expression 'I > 2\s(I)'
_cod_data_source_file d4dt00211c2.cif
_cod_data_source_block elu230003_fa
_cod_depositor_comments 'Adding full bibliography for 7715143--7715147.cif.'
_cod_database_code 7715143
_chemical_oxdiff_formula 'C20 H23 Li1 O1 Si1'
_shelx_space_group_comment
;
The symmetry employed for this shelxl refinement is uniquely defined
by the following loop, which should always be used as a source of
symmetry information in preference to the above space-group names.
They are only intended as comments.
;
_shelx_estimated_absorpt_t_max 0.972
_shelx_estimated_absorpt_t_min 0.946
_diffrn_oxdiff_digest_frames
;
015429ca097e09fc68f415757de160701b02846a019
;
_olex2_refinement_description
;
1. Fixed Uiso
 At 1.2 times of:
  All C(H) groups, All C(H,H) groups
2.a Aromatic/amide H refined with riding coordinates:
 C5(H5), C6(H6), C7(H7), C8(H8), C10(H10), C12(H12), C13(H13), C14(H14),
 C15(H15), C21(H21), C22(H22), C23(H23), C24(H24), C26(H26), C28(H28), C29(H29),
  C30(H30), C31(H31), C37(H37), C38(H38), C39(H39), C40(H40), C42(H42),
 C44(H44), C45(H45), C46(H46), C47(H47), C53(H53), C54(H54), C55(H55), C56(H56),
  C58(H58), C60(H60), C61(H61), C62(H62), C63(H63), C69(H69), C70(H70),
 C71(H71), C72(H72), C74(H74), C76(H76), C77(H77), C78(H78), C79(H79), C85(H85),
  C86(H86), C87(H87), C88(H88), C90(H90), C92(H92), C93(H93), C94(H94),
 C95(H95), C97(H97), C98(H98), C99(H99), C100(H100), C101(H101), C102(H102),
 C103(H103), C104(H104), C105(H105), C106(H106), C107(H107), C108(H108)
2.b X=CH2 refined with riding coordinates:
 C2(H2A,H2B), C18(H18A,H18B), C34(H34A,H34B), C50(H50A,H50B), C66(H66A,H66B),
 C82(H82A,H82B)
;
_shelx_shelxl_version_number 2019/1
_olex2_submission_special_instructions 'No special instructions were received'
_oxdiff_exptl_absorpt_empirical_details
;
Empirical correction (ABSPACK) includes:
- Absorption correction using spherical harmonics
- Frame scaling
;
_oxdiff_exptl_absorpt_empirical_full_max 3.286
_oxdiff_exptl_absorpt_empirical_full_min 0.658

loop_
_space_group_symop_operation_xyz
'x, y, z'
'x, -y, z+1/2'
'x+1/2, y+1/2, z'
'x+1/2, -y+1/2, z+1/2'

loop_
_atom_site_label
_atom_site_type_symbol
_atom_site_fract_x
_atom_site_fract_y
_atom_site_fract_z
_atom_site_U_iso_or_equiv
_atom_site_adp_type
_atom_site_occupancy
_atom_site_site_symmetry_order
_atom_site_calc_flag
_atom_site_refinement_flags_posn
_atom_site_refinement_flags_adp
_atom_site_refinement_flags_occupancy
_atom_site_disorder_assembly
_atom_site_disorder_group
O1 O 0.40515(10) 0.51674(11) 0.54525(8) 0.0288(4) Uani 1 1 d . . . . .
O2 O 0.51678(11) 0.60298(12) 0.46990(8) 0.0310(4) Uani 1 1 d . . . . .
O3 O 0.57452(10) 0.48015(11) 0.56905(8) 0.0304(4) Uani 1 1 d . . . . .
O4 O 0.60173(10) 0.64861(11) 0.56658(8) 0.0303(4) Uani 1 1 d . . . . .
O5 O 0.49132(11) 0.56051(12) 0.64045(8) 0.0306(4) Uani 1 1 d . . . . .
O6 O 0.43293(10) 0.68542(11) 0.53817(8) 0.0301(4) Uani 1 1 d . . . . .
C1 C 0.34258(15) 0.48418(16) 0.53267(11) 0.0279(6) Uani 1 1 d . . . . .
C2 C 0.31583(19) 0.4240(2) 0.55711(14) 0.0409(7) Uani 1 1 d . . . . .
H2A H 0.341583 0.399310 0.586780 0.049 Uiso 1 1 calc R U . . .
H2B H 0.270830 0.405247 0.545021 0.049 Uiso 1 1 calc R U . . .
C3 C 0.30334(15) 0.52389(17) 0.48500(12) 0.0305(6) Uani 1 1 d . . . . .
C4 C 0.24802(16) 0.57636(17) 0.49041(13) 0.0328(6) Uani 1 1 d . . . . .
C5 C 0.22444(17) 0.59386(19) 0.54057(14) 0.0388(7) Uani 1 1 d . . . . .
H5 H 0.246144 0.569398 0.571957 0.047 Uiso 1 1 calc R U . . .
C6 C 0.17101(19) 0.6454(2) 0.54399(17) 0.0476(9) Uani 1 1 d . . . . .
H6 H 0.156473 0.657425 0.577832 0.057 Uiso 1 1 calc R U . . .
C7 C 0.1369(2) 0.6812(2) 0.49757(19) 0.0548(10) Uani 1 1 d . . . . .
H7 H 0.099356 0.716404 0.500538 0.066 Uiso 1 1 calc R U . . .
C8 C 0.1573(2) 0.6659(2) 0.44933(18) 0.0507(9) Uani 1 1 d . . . . .
H8 H 0.133456 0.690081 0.418633 0.061 Uiso 1 1 calc R U . . .
C9 C 0.21395(18) 0.61400(19) 0.44346(14) 0.0393(7) Uani 1 1 d . . . . .
C10 C 0.23578(19) 0.5985(2) 0.39374(14) 0.0431(8) Uani 1 1 d . . . . .
H10 H 0.213370 0.624369 0.363162 0.052 Uiso 1 1 calc R U . . .
C11 C 0.28987(19) 0.5456(2) 0.38775(13) 0.0401(7) Uani 1 1 d . . . . .
C12 C 0.3105(2) 0.5246(2) 0.33621(14) 0.0505(9) Uani 1 1 d . . . . .
H12 H 0.287844 0.548379 0.304941 0.061 Uiso 1 1 calc R U . . .
C13 C 0.3616(2) 0.4716(3) 0.33207(16) 0.0563(10) Uani 1 1 d . . . . .
H13 H 0.373954 0.457780 0.297856 0.068 Uiso 1 1 calc R U . . .
C14 C 0.3972(2) 0.4362(2) 0.37812(14) 0.0478(8) Uani 1 1 d . . . . .
H14 H 0.433561 0.399596 0.374426 0.057 Uiso 1 1 calc R U . . .
C15 C 0.37992(18) 0.4541(2) 0.42734(14) 0.0389(7) Uani 1 1 d . . . . .
H15 H 0.404646 0.430141 0.457750 0.047 Uiso 1 1 calc R U . . .
C16 C 0.32463(16) 0.50876(18) 0.43423(12) 0.0334(6) Uani 1 1 d . . . . .
C17 C 0.53641(15) 0.60772(16) 0.42030(11) 0.0279(6) Uani 1 1 d . . . . .
C18 C 0.49343(17) 0.6173(2) 0.37590(13) 0.0390(7) Uani 1 1 d . . . . .
H18A H 0.445127 0.621272 0.377866 0.047 Uiso 1 1 calc R U . . .
H18B H 0.511129 0.620097 0.342317 0.047 Uiso 1 1 calc R U . . .
C19 C 0.61242(16) 0.60061(17) 0.41964(11) 0.0302(6) Uani 1 1 d . . . . .
C20 C 0.65503(16) 0.66849(19) 0.41969(12) 0.0335(6) Uani 1 1 d . . . . .
C21 C 0.62758(19) 0.7475(2) 0.41573(13) 0.0397(7) Uani 1 1 d . . . . .
H21 H 0.579095 0.755340 0.413978 0.048 Uiso 1 1 calc R U . . .
C22 C 0.6696(2) 0.8110(2) 0.41445(15) 0.0486(9) Uani 1 1 d . . . . .
H22 H 0.650339 0.863094 0.412096 0.058 Uiso 1 1 calc R U . . .
C23 C 0.7419(2) 0.8016(3) 0.41654(17) 0.0556(10) Uani 1 1 d . . . . .
H23 H 0.770599 0.847228 0.415464 0.067 Uiso 1 1 calc R U . . .
C24 C 0.7707(2) 0.7281(2) 0.42005(16) 0.0500(9) Uani 1 1 d . . . . .
H24 H 0.819317 0.722601 0.421108 0.060 Uiso 1 1 calc R U . . .
C25 C 0.72856(18) 0.6590(2) 0.42219(13) 0.0390(7) Uani 1 1 d . . . . .
C26 C 0.75670(18) 0.5823(2) 0.42613(14) 0.0417(7) Uani 1 1 d . . . . .
H26 H 0.805444 0.576253 0.429061 0.050 Uiso 1 1 calc R U . . .
C27 C 0.71587(17) 0.5151(2) 0.42588(12) 0.0366(7) Uani 1 1 d . . . . .
C28 C 0.74404(19) 0.4357(2) 0.42813(14) 0.0426(8) Uani 1 1 d . . . . .
H28 H 0.792592 0.428708 0.429514 0.051 Uiso 1 1 calc R U . . .
C29 C 0.7032(2) 0.3713(2) 0.42831(14) 0.0453(8) Uani 1 1 d . . . . .
H29 H 0.723171 0.319546 0.430213 0.054 Uiso 1 1 calc R U . . .
C30 C 0.6307(2) 0.3799(2) 0.42567(14) 0.0440(8) Uani 1 1 d . . . . .
H30 H 0.602451 0.333845 0.425964 0.053 Uiso 1 1 calc R U . . .
C31 C 0.60102(18) 0.45309(18) 0.42274(13) 0.0371(7) Uani 1 1 d . . . . .
H31 H 0.552175 0.457462 0.420539 0.045 Uiso 1 1 calc R U . . .
C32 C 0.64211(16) 0.52386(18) 0.42292(12) 0.0324(6) Uani 1 1 d . . . . .
C33 C 0.61040(15) 0.41266(16) 0.58019(11) 0.0281(6) Uani 1 1 d . . . . .
C34 C 0.66983(17) 0.3939(2) 0.56286(14) 0.0386(7) Uani 1 1 d . . . . .
H34A H 0.690987 0.429632 0.540369 0.046 Uiso 1 1 calc R U . . .
H34B H 0.691479 0.344578 0.572876 0.046 Uiso 1 1 calc R U . . .
C35 C 0.57457(16) 0.35707(17) 0.61474(12) 0.0307(6) Uani 1 1 d . . . . .
C36 C 0.59635(17) 0.35087(18) 0.66953(13) 0.0347(7) Uani 1 1 d . . . . .
C37 C 0.65325(18) 0.3953(2) 0.69423(13) 0.0383(7) Uani 1 1 d . . . . .
H37 H 0.676864 0.431329 0.673502 0.046 Uiso 1 1 calc R U . . .
C38 C 0.6744(2) 0.3870(2) 0.74715(15) 0.0514(9) Uani 1 1 d . . . . .
H38 H 0.712918 0.416369 0.762985 0.062 Uiso 1 1 calc R U . . .
C39 C 0.6386(3) 0.3342(3) 0.77867(15) 0.0602(11) Uani 1 1 d . . . . .
H39 H 0.653857 0.328312 0.815497 0.072 Uiso 1 1 calc R U . . .
C40 C 0.5842(2) 0.2929(2) 0.75745(15) 0.0536(9) Uani 1 1 d . . . . .
H40 H 0.561045 0.258581 0.779636 0.064 Uiso 1 1 calc R U . . .
C41 C 0.55960(19) 0.2988(2) 0.70221(14) 0.0414(7) Uani 1 1 d . . . . .
C42 C 0.5025(2) 0.2560(2) 0.67840(16) 0.0456(8) Uani 1 1 d . . . . .
H42 H 0.478570 0.221607 0.699995 0.055 Uiso 1 1 calc R U . . .
C43 C 0.47977(18) 0.26199(19) 0.62494(15) 0.0405(7) Uani 1 1 d . . . . .
C44 C 0.4214(2) 0.2185(2) 0.60033(18) 0.0518(9) Uani 1 1 d . . . . .
H44 H 0.397476 0.183200 0.621293 0.062 Uiso 1 1 calc R U . . .
C45 C 0.3998(2) 0.2269(2) 0.54791(19) 0.0566(10) Uani 1 1 d . . . . .
H45 H 0.359972 0.199069 0.532757 0.068 Uiso 1 1 calc R U . . .
C46 C 0.4362(2) 0.2767(2) 0.51559(16) 0.0502(9) Uani 1 1 d . . . . .
H46 H 0.421427 0.280817 0.478579 0.060 Uiso 1 1 calc R U . . .
C47 C 0.49195(18) 0.31875(18) 0.53654(14) 0.0381(7) Uani 1 1 d . . . . .
H47 H 0.515414 0.352105 0.513978 0.046 Uiso 1 1 calc R U . . .
C48 C 0.51623(17) 0.31394(17) 0.59202(13) 0.0339(6) Uani 1 1 d . . . . .
C49 C 0.66200(15) 0.68469(16) 0.58238(12) 0.0295(6) Uani 1 1 d . . . . .
C50 C 0.6874(2) 0.7478(2) 0.56072(15) 0.0455(8) Uani 1 1 d . . . . .
H50A H 0.662367 0.772513 0.530736 0.055 Uiso 1 1 calc R U . . .
H50B H 0.730742 0.768787 0.575038 0.055 Uiso 1 1 calc R U . . .
C51 C 0.70050(16) 0.64498(18) 0.63047(12) 0.0334(6) Uani 1 1 d . . . . .
C52 C 0.75542(17) 0.59276(18) 0.62469(13) 0.0368(7) Uani 1 1 d . . . . .
C53 C 0.77739(18) 0.57406(19) 0.57399(15) 0.0419(8) Uani 1 1 d . . . . .
H53 H 0.754332 0.597718 0.542809 0.050 Uiso 1 1 calc R U . . .
C54 C 0.8310(2) 0.5228(2) 0.56943(19) 0.0525(9) Uani 1 1 d . . . . .
H54 H 0.844277 0.510531 0.535241 0.063 Uiso 1 1 calc R U . . .
C55 C 0.8664(2) 0.4881(2) 0.6153(2) 0.0616(12) Uani 1 1 d . . . . .
H55 H 0.904097 0.453252 0.611760 0.074 Uiso 1 1 calc R U . . .
C56 C 0.8479(2) 0.5036(2) 0.6637(2) 0.0578(11) Uani 1 1 d . . . . .
H56 H 0.872792 0.479399 0.693907 0.069 Uiso 1 1 calc R U . . .
C57 C 0.79153(19) 0.5556(2) 0.67144(16) 0.0453(8) Uani 1 1 d . . . . .
C58 C 0.7701(2) 0.5718(2) 0.72087(15) 0.0505(9) Uani 1 1 d . . . . .
H58 H 0.794247 0.547685 0.751472 0.061 Uiso 1 1 calc R U . . .
C59 C 0.7149(2) 0.6218(2) 0.72761(14) 0.0463(8) Uani 1 1 d . . . . .
C60 C 0.6929(3) 0.6398(3) 0.77868(16) 0.0611(11) Uani 1 1 d . . . . .
H60 H 0.716416 0.615909 0.809590 0.073 Uiso 1 1 calc R U . . .
C61 C 0.6406(3) 0.6891(3) 0.78407(17) 0.0667(12) Uani 1 1 d . . . . .
H61 H 0.627745 0.699781 0.818621 0.080 Uiso 1 1 calc R U . . .
C62 C 0.6034(2) 0.7264(3) 0.73854(16) 0.0552(10) Uani 1 1 d . . . . .
H62 H 0.565988 0.761338 0.742768 0.066 Uiso 1 1 calc R U . . .
C63 C 0.62239(19) 0.7108(2) 0.68887(14) 0.0426(8) Uani 1 1 d . . . . .
H63 H 0.597520 0.735092 0.658664 0.051 Uiso 1 1 calc R U . . .
C64 C 0.67879(17) 0.65888(19) 0.68138(13) 0.0378(7) Uani 1 1 d . . . . .
C65 C 0.47183(15) 0.54824(17) 0.68941(12) 0.0305(6) Uani 1 1 d . . . . .
C66 C 0.51419(19) 0.5316(2) 0.73273(14) 0.0424(7) Uani 1 1 d . . . . .
H66A H 0.562457 0.527544 0.730597 0.051 Uiso 1 1 calc R U . . .
H66B H 0.496271 0.523762 0.765885 0.051 Uiso 1 1 calc R U . . .
C67 C 0.39560(16) 0.55618(19) 0.69053(11) 0.0311(6) Uani 1 1 d . . . . .
C68 C 0.35254(17) 0.48904(19) 0.69484(12) 0.0349(7) Uani 1 1 d . . . . .
C69 C 0.3796(2) 0.4103(2) 0.70131(14) 0.0425(8) Uani 1 1 d . . . . .
H69 H 0.428008 0.401805 0.703036 0.051 Uiso 1 1 calc R U . . .
C70 C 0.3362(2) 0.3466(2) 0.70505(16) 0.0527(9) Uani 1 1 d . . . . .
H70 H 0.354826 0.294343 0.709258 0.063 Uiso 1 1 calc R U . . .
C71 C 0.2636(2) 0.3581(2) 0.70269(16) 0.0537(10) Uani 1 1 d . . . . .
H71 H 0.234226 0.313444 0.705200 0.064 Uiso 1 1 calc R U . . .
C72 C 0.2360(2) 0.4320(2) 0.69691(14) 0.0454(8) Uani 1 1 d . . . . .
H72 H 0.187465 0.438612 0.695907 0.055 Uiso 1 1 calc R U . . .
C73 C 0.27917(18) 0.5004(2) 0.69227(13) 0.0395(7) Uani 1 1 d . . . . .
C74 C 0.25135(18) 0.5763(2) 0.68623(13) 0.0413(7) Uani 1 1 d . . . . .
H74 H 0.202766 0.582714 0.685090 0.050 Uiso 1 1 calc R U . . .
C75 C 0.29245(17) 0.6436(2) 0.68176(13) 0.0374(7) Uani 1 1 d . . . . .
C76 C 0.26439(19) 0.7215(2) 0.67501(15) 0.0448(8) Uani 1 1 d . . . . .
H76 H 0.215928 0.728890 0.674013 0.054 Uiso 1 1 calc R U . . .
C77 C 0.3058(2) 0.7857(2) 0.66995(16) 0.0482(9) Uani 1 1 d . . . . .
H77 H 0.286166 0.837304 0.664825 0.058 Uiso 1 1 calc R U . . .
C78 C 0.37759(19) 0.7757(2) 0.67228(14) 0.0424(7) Uani 1 1 d . . . . .
H78 H 0.405962 0.821125 0.668940 0.051 Uiso 1 1 calc R U . . .
C79 C 0.40763(18) 0.70251(19) 0.67922(13) 0.0371(7) Uani 1 1 d . . . . .
H79 H 0.456432 0.697722 0.681201 0.045 Uiso 1 1 calc R U . . .
C80 C 0.36606(17) 0.63260(19) 0.68356(12) 0.0333(6) Uani 1 1 d . . . . .
C81 C 0.39668(15) 0.75114(16) 0.52265(11) 0.0276(6) Uani 1 1 d . . . . .
C82 C 0.33381(17) 0.7686(2) 0.53466(14) 0.0404(7) Uani 1 1 d . . . . .
H82A H 0.310558 0.733171 0.556029 0.049 Uiso 1 1 calc R U . . .
H82B H 0.312021 0.816614 0.521905 0.049 Uiso 1 1 calc R U . . .
C83 C 0.43474(16) 0.80719(16) 0.48958(12) 0.0319(6) Uani 1 1 d . . . . .
C84 C 0.41909(17) 0.81217(17) 0.43387(13) 0.0340(6) Uani 1 1 d . . . . .
C85 C 0.36550(17) 0.76563(19) 0.40560(13) 0.0386(7) Uani 1 1 d . . . . .
H85 H 0.338917 0.730493 0.424726 0.046 Uiso 1 1 calc R U . . .
C86 C 0.3521(2) 0.7710(2) 0.35172(15) 0.0466(8) Uani 1 1 d . . . . .
H86 H 0.315956 0.740108 0.333770 0.056 Uiso 1 1 calc R U . . .
C87 C 0.3912(2) 0.8220(2) 0.32202(15) 0.0530(9) Uani 1 1 d . . . . .
H87 H 0.381979 0.823627 0.284307 0.064 Uiso 1 1 calc R U . . .
C88 C 0.4419(2) 0.8687(2) 0.34674(15) 0.0493(9) Uani 1 1 d . . . . .
H88 H 0.466738 0.903966 0.326346 0.059 Uiso 1 1 calc R U . . .
C89 C 0.45826(18) 0.86498(19) 0.40365(14) 0.0397(7) Uani 1 1 d . . . . .
C90 C 0.51100(19) 0.9107(2) 0.43005(15) 0.0433(8) Uani 1 1 d . . . . .
H90 H 0.536003 0.946320 0.410055 0.052 Uiso 1 1 calc R U . . .
C91 C 0.52800(18) 0.90554(19) 0.48472(15) 0.0407(7) Uani 1 1 d . . . . .
C92 C 0.5824(2) 0.9520(2) 0.51264(17) 0.0482(9) Uani 1 1 d . . . . .
H92 H 0.606529 0.989370 0.493283 0.058 Uiso 1 1 calc R U . . .
C93 C 0.6003(2) 0.9440(2) 0.56564(18) 0.0551(10) Uani 1 1 d . . . . .
H93 H 0.638424 0.973011 0.582582 0.066 Uiso 1 1 calc R U . . .
C94 C 0.5621(2) 0.8920(2) 0.59603(15) 0.0493(9) Uani 1 1 d . . . . .
H94 H 0.573397 0.888478 0.633515 0.059 Uiso 1 1 calc R U . . .
C95 C 0.50928(18) 0.84737(19) 0.57169(14) 0.0389(7) Uani 1 1 d . . . . .
H95 H 0.484624 0.812542 0.592498 0.047 Uiso 1 1 calc R U . . .
C96 C 0.49034(17) 0.85200(17) 0.51536(13) 0.0352(7) Uani 1 1 d . . . . .
C97 C 0.1130(3) 0.4900(3) 0.31156(19) 0.0726(15) Uani 1 1 d . . . . .
H97 H 0.140335 0.493538 0.345009 0.087 Uiso 1 1 calc R U . . .
C98 C 0.0688(3) 0.5491(3) 0.2956(3) 0.0832(18) Uani 1 1 d . . . . .
H98 H 0.064722 0.594510 0.317559 0.100 Uiso 1 1 calc R U . . .
C99 C 0.0291(3) 0.5428(4) 0.2464(3) 0.0892(19) Uani 1 1 d . . . . .
H99 H -0.002530 0.583750 0.234593 0.107 Uiso 1 1 calc R U . . .
C100 C 0.0359(3) 0.4785(4) 0.2157(2) 0.0758(14) Uani 1 1 d . . . . .
H100 H 0.009393 0.474296 0.181904 0.091 Uiso 1 1 calc R U . . .
C101 C 0.0802(3) 0.4200(3) 0.2327(2) 0.0644(12) Uani 1 1 d . . . . .
H101 H 0.084336 0.374287 0.210995 0.077 Uiso 1 1 calc R U . . .
C102 C 0.1187(2) 0.4256(3) 0.2802(2) 0.0668(12) Uani 1 1 d . . . . .
H102 H 0.149959 0.384074 0.291745 0.080 Uiso 1 1 calc R U . . .
C103 C 0.8824(3) 0.5958(4) 0.3368(3) 0.0886(19) Uani 1 1 d . . . . .
H103 H 0.851831 0.553117 0.326339 0.106 Uiso 1 1 calc R U . . .
C104 C 0.9265(3) 0.5885(3) 0.3796(3) 0.0771(15) Uani 1 1 d . . . . .
H104 H 0.928335 0.540247 0.399322 0.093 Uiso 1 1 calc R U . . .
C105 C 0.9700(3) 0.6501(4) 0.3960(2) 0.0831(16) Uani 1 1 d . . . . .
H105 H 1.000859 0.645212 0.427669 0.100 Uiso 1 1 calc R U . . .
C106 C 0.9687(3) 0.7189(3) 0.3664(3) 0.0852(17) Uani 1 1 d . . . . .
H106 H 0.999072 0.761620 0.377123 0.102 Uiso 1 1 calc R U . . .
C107 C 0.9231(4) 0.7254(3) 0.3215(2) 0.0866(17) Uani 1 1 d . . . . .
H107 H 0.921439 0.772357 0.300289 0.104 Uiso 1 1 calc R U . . .
C108 C 0.8799(3) 0.6624(5) 0.3077(2) 0.096(2) Uani 1 1 d . . . . .
H108 H 0.847619 0.666201 0.276829 0.116 Uiso 1 1 calc R U . . .
Li1 Li 0.4807(3) 0.4734(3) 0.5875(2) 0.0313(10) Uani 1 1 d . . . . .
Li2 Li 0.4290(3) 0.5910(3) 0.4914(2) 0.0323(10) Uani 1 1 d . . . . .
Li3 Li 0.5905(3) 0.5580(3) 0.5176(2) 0.0333(11) Uani 1 1 d . . . . .
Li4 Li 0.5270(3) 0.6911(3) 0.5214(2) 0.0322(10) Uani 1 1 d . . . . .
Li5 Li 0.5794(3) 0.5709(3) 0.6185(2) 0.0320(11) Uani 1 1 d . . . . .
Li6 Li 0.4187(3) 0.6104(3) 0.5920(2) 0.0320(10) Uani 1 1 d . . . . .

loop_
_atom_site_aniso_label
_atom_site_aniso_U_11
_atom_site_aniso_U_22
_atom_site_aniso_U_33
_atom_site_aniso_U_23
_atom_site_aniso_U_13
_atom_site_aniso_U_12
O1 0.0248(10) 0.0274(9) 0.0331(10) 0.0013(7) -0.0011(8) -0.0025(8)
O2 0.0292(11) 0.0375(11) 0.0270(10) 0.0015(8) 0.0056(8) -0.0007(9)
O3 0.0269(10) 0.0270(9) 0.0377(11) 0.0040(8) 0.0047(8) 0.0041(8)
O4 0.0227(10) 0.0309(10) 0.0362(11) 0.0029(8) -0.0022(8) -0.0038(8)
O5 0.0296(11) 0.0373(10) 0.0257(10) -0.0004(8) 0.0068(8) -0.0013(8)
O6 0.0275(10) 0.0254(9) 0.0373(11) 0.0026(8) 0.0029(8) 0.0030(8)
C1 0.0238(14) 0.0299(13) 0.0298(14) -0.0022(10) 0.0023(11) -0.0025(11)
C2 0.0398(19) 0.0411(17) 0.0404(17) 0.0063(13) -0.0015(14) -0.0073(14)
C3 0.0268(15) 0.0300(14) 0.0339(15) -0.0025(11) -0.0005(12) -0.0054(11)
C4 0.0265(15) 0.0298(14) 0.0408(16) -0.0015(11) -0.0027(12) -0.0029(11)
C5 0.0339(17) 0.0377(16) 0.0449(18) -0.0044(13) 0.0051(14) -0.0048(13)
C6 0.0382(19) 0.0414(17) 0.065(2) -0.0117(16) 0.0119(17) -0.0019(14)
C7 0.037(2) 0.0421(18) 0.083(3) 0.0018(18) 0.0001(19) 0.0033(15)
C8 0.0378(19) 0.0372(17) 0.074(3) 0.0037(16) -0.0081(18) 0.0082(14)
C9 0.0328(17) 0.0348(16) 0.0478(19) 0.0043(13) -0.0078(14) -0.0049(13)
C10 0.041(2) 0.0427(18) 0.0425(18) 0.0081(14) -0.0080(15) -0.0033(14)
C11 0.0408(18) 0.0448(17) 0.0332(16) 0.0013(13) -0.0035(13) -0.0116(14)
C12 0.053(2) 0.065(2) 0.0314(17) 0.0030(15) -0.0042(16) -0.0114(18)
C13 0.052(2) 0.082(3) 0.0354(19) -0.0106(18) 0.0081(17) -0.004(2)
C14 0.044(2) 0.059(2) 0.0412(19) -0.0110(15) 0.0095(16) -0.0013(16)
C15 0.0363(18) 0.0424(17) 0.0376(17) -0.0037(13) 0.0019(14) -0.0034(14)
C16 0.0308(16) 0.0348(15) 0.0336(16) -0.0011(11) -0.0015(12) -0.0067(12)
C17 0.0284(15) 0.0281(13) 0.0275(13) 0.0019(10) 0.0043(11) -0.0001(11)
C18 0.0287(16) 0.0501(18) 0.0371(17) 0.0069(13) -0.0011(13) 0.0030(13)
C19 0.0302(15) 0.0362(15) 0.0247(13) 0.0033(11) 0.0056(11) 0.0019(12)
C20 0.0310(15) 0.0408(16) 0.0284(14) 0.0007(11) 0.0021(12) -0.0030(12)
C21 0.0409(18) 0.0403(16) 0.0373(16) 0.0024(13) 0.0021(14) -0.0038(14)
C22 0.058(2) 0.0384(17) 0.050(2) 0.0011(14) 0.0063(17) -0.0075(16)
C23 0.054(2) 0.055(2) 0.059(2) -0.0038(17) 0.0104(19) -0.0251(19)
C24 0.0347(18) 0.062(2) 0.054(2) -0.0058(17) 0.0063(16) -0.0144(17)
C25 0.0345(17) 0.0504(18) 0.0324(16) -0.0007(13) 0.0046(13) -0.0062(14)
C26 0.0280(16) 0.059(2) 0.0384(17) 0.0000(14) 0.0033(13) 0.0021(14)
C27 0.0308(16) 0.0499(18) 0.0288(15) -0.0011(12) 0.0027(12) 0.0027(13)
C28 0.0342(18) 0.054(2) 0.0397(17) 0.0011(14) 0.0038(14) 0.0157(15)
C29 0.049(2) 0.0441(18) 0.0423(18) -0.0019(14) 0.0026(16) 0.0128(16)
C30 0.048(2) 0.0381(16) 0.0450(19) -0.0008(13) 0.0001(15) 0.0037(14)
C31 0.0358(17) 0.0369(15) 0.0379(16) -0.0008(12) 0.0008(13) 0.0009(13)
C32 0.0295(16) 0.0400(16) 0.0279(14) 0.0011(11) 0.0044(12) 0.0043(12)
C33 0.0284(15) 0.0266(13) 0.0287(13) -0.0002(10) 0.0001(11) 0.0016(11)
C34 0.0318(17) 0.0423(17) 0.0420(17) 0.0025(13) 0.0049(13) 0.0023(13)
C35 0.0319(15) 0.0274(13) 0.0326(15) 0.0027(10) 0.0027(12) 0.0072(11)
C36 0.0363(17) 0.0319(14) 0.0365(16) 0.0044(12) 0.0063(13) 0.0067(12)
C37 0.0363(17) 0.0434(17) 0.0347(16) -0.0011(12) 0.0012(13) 0.0070(13)
C38 0.053(2) 0.060(2) 0.0395(19) -0.0033(15) -0.0015(16) 0.0102(17)
C39 0.072(3) 0.081(3) 0.0268(17) 0.0050(17) 0.0054(18) 0.014(2)
C40 0.064(3) 0.060(2) 0.0391(19) 0.0138(16) 0.0132(18) 0.0104(19)
C41 0.0448(19) 0.0419(16) 0.0389(17) 0.0098(13) 0.0108(15) 0.0087(14)
C42 0.046(2) 0.0370(17) 0.056(2) 0.0117(15) 0.0156(17) 0.0018(15)
C43 0.0391(19) 0.0315(15) 0.0514(19) 0.0059(13) 0.0067(15) 0.0011(13)
C44 0.043(2) 0.0363(17) 0.077(3) 0.0059(16) 0.0128(19) -0.0121(15)
C45 0.048(2) 0.047(2) 0.071(3) -0.0008(18) -0.0085(19) -0.0130(18)
C46 0.054(2) 0.0434(19) 0.052(2) -0.0034(15) -0.0041(17) -0.0080(16)
C47 0.0374(17) 0.0326(15) 0.0430(18) -0.0018(12) -0.0013(14) 0.0010(13)
C48 0.0322(16) 0.0259(13) 0.0438(17) 0.0006(12) 0.0053(13) 0.0018(11)
C49 0.0258(14) 0.0309(13) 0.0311(14) 0.0001(11) -0.0009(11) -0.0011(11)
C50 0.048(2) 0.0409(17) 0.0468(19) 0.0079(14) 0.0021(16) -0.0099(15)
C51 0.0262(15) 0.0340(14) 0.0380(16) 0.0012(12) -0.0053(12) -0.0065(12)
C52 0.0311(16) 0.0311(14) 0.0463(18) 0.0035(12) -0.0041(13) -0.0080(12)
C53 0.0357(18) 0.0352(16) 0.054(2) 0.0008(14) 0.0010(15) -0.0045(13)
C54 0.041(2) 0.0437(19) 0.073(3) -0.0027(17) 0.0061(18) 0.0003(15)
C55 0.042(2) 0.044(2) 0.098(4) 0.004(2) 0.005(2) 0.0051(17)
C56 0.040(2) 0.0424(19) 0.086(3) 0.0158(19) -0.014(2) 0.0038(16)
C57 0.0373(19) 0.0385(17) 0.057(2) 0.0076(14) -0.0092(16) -0.0061(14)
C58 0.044(2) 0.054(2) 0.048(2) 0.0158(16) -0.0162(17) -0.0084(16)
C59 0.042(2) 0.053(2) 0.0407(18) 0.0069(14) -0.0076(15) -0.0153(16)
C60 0.061(3) 0.082(3) 0.037(2) 0.0060(18) -0.0081(18) -0.018(2)
C61 0.075(3) 0.089(3) 0.036(2) -0.010(2) 0.008(2) -0.019(3)
C62 0.052(2) 0.070(3) 0.045(2) -0.0102(18) 0.0086(18) -0.0110(19)
C63 0.0402(19) 0.0481(18) 0.0387(18) -0.0023(14) 0.0012(15) -0.0047(15)
C64 0.0344(17) 0.0407(16) 0.0369(16) 0.0019(12) -0.0036(13) -0.0104(13)
C65 0.0287(15) 0.0339(14) 0.0292(14) -0.0004(11) 0.0041(12) -0.0028(12)
C66 0.0347(18) 0.0569(19) 0.0352(16) 0.0057(14) 0.0019(13) 0.0087(15)
C67 0.0276(15) 0.0418(16) 0.0241(13) 0.0013(11) 0.0044(11) 0.0022(12)
C68 0.0374(17) 0.0394(16) 0.0280(14) 0.0008(11) 0.0043(12) -0.0024(13)
C69 0.048(2) 0.0416(17) 0.0390(17) 0.0015(13) 0.0083(15) 0.0000(15)
C70 0.060(2) 0.0410(18) 0.057(2) 0.0017(15) 0.0101(19) -0.0065(17)
C71 0.056(2) 0.053(2) 0.052(2) -0.0074(16) 0.0063(18) -0.0233(19)
C72 0.0379(19) 0.056(2) 0.0424(18) -0.0058(15) 0.0044(15) -0.0151(16)
C73 0.0349(17) 0.0540(19) 0.0299(15) -0.0018(13) 0.0055(13) -0.0084(15)
C74 0.0285(16) 0.059(2) 0.0366(17) -0.0032(14) 0.0057(13) 0.0016(14)
C75 0.0312(17) 0.0502(18) 0.0314(15) -0.0022(13) 0.0061(13) 0.0043(13)
C76 0.0360(19) 0.054(2) 0.0451(19) -0.0068(15) 0.0089(15) 0.0091(16)
C77 0.049(2) 0.0426(18) 0.053(2) -0.0062(15) 0.0085(17) 0.0106(16)
C78 0.046(2) 0.0373(16) 0.0450(18) -0.0034(13) 0.0102(15) 0.0027(14)
C79 0.0340(17) 0.0412(16) 0.0367(16) -0.0025(12) 0.0065(13) 0.0030(13)
C80 0.0325(16) 0.0412(16) 0.0268(14) -0.0036(11) 0.0062(12) 0.0031(13)
C81 0.0260(14) 0.0249(12) 0.0314(14) -0.0005(10) 0.0002(11) 0.0006(10)
C82 0.0282(16) 0.0440(17) 0.0490(19) 0.0031(14) 0.0042(14) 0.0046(13)
C83 0.0318(16) 0.0257(13) 0.0378(16) 0.0037(11) 0.0021(12) 0.0036(11)
C84 0.0321(15) 0.0300(14) 0.0395(16) 0.0050(12) 0.0026(13) 0.0070(12)
C85 0.0353(17) 0.0372(16) 0.0423(17) 0.0019(13) -0.0003(14) 0.0030(13)
C86 0.0424(19) 0.0518(19) 0.0432(19) -0.0025(14) -0.0061(15) 0.0050(15)
C87 0.057(2) 0.063(2) 0.0371(18) 0.0096(16) 0.0003(17) 0.0101(19)
C88 0.052(2) 0.0499(19) 0.046(2) 0.0182(15) 0.0060(17) 0.0073(17)
C89 0.0399(18) 0.0375(16) 0.0420(18) 0.0109(13) 0.0062(14) 0.0048(14)
C90 0.0406(19) 0.0387(17) 0.051(2) 0.0130(14) 0.0085(15) -0.0002(14)
C91 0.0374(18) 0.0329(15) 0.052(2) 0.0062(13) 0.0062(15) -0.0032(13)
C92 0.043(2) 0.0375(17) 0.063(2) 0.0056(15) 0.0016(17) -0.0146(15)
C93 0.053(2) 0.047(2) 0.063(2) -0.0042(17) -0.0035(19) -0.0169(17)
C94 0.053(2) 0.0478(19) 0.045(2) -0.0033(15) -0.0030(16) -0.0157(17)
C95 0.0373(17) 0.0347(16) 0.0449(18) -0.0035(13) 0.0055(14) -0.0028(13)
C96 0.0324(17) 0.0279(14) 0.0452(18) 0.0028(12) 0.0041(14) 0.0002(12)
C97 0.078(3) 0.085(3) 0.055(3) 0.004(2) 0.005(2) -0.040(3)
C98 0.089(4) 0.069(3) 0.100(4) -0.027(3) 0.047(4) -0.020(3)
C99 0.052(3) 0.084(4) 0.134(6) 0.022(4) 0.020(3) 0.014(3)
C100 0.059(3) 0.100(4) 0.066(3) 0.004(3) -0.005(2) -0.020(3)
C101 0.058(3) 0.065(3) 0.074(3) -0.019(2) 0.027(2) -0.017(2)
C102 0.048(2) 0.064(3) 0.089(4) 0.022(2) 0.012(2) -0.002(2)
C103 0.083(4) 0.109(5) 0.079(4) -0.034(3) 0.033(3) -0.030(3)
C104 0.069(3) 0.068(3) 0.100(4) 0.001(3) 0.035(3) 0.013(3)
C105 0.048(3) 0.121(5) 0.079(4) -0.009(3) -0.001(2) 0.020(3)
C106 0.079(4) 0.072(3) 0.106(5) -0.030(3) 0.015(3) -0.011(3)
C107 0.116(5) 0.078(3) 0.069(3) 0.005(3) 0.021(3) 0.013(3)
C108 0.083(4) 0.154(6) 0.052(3) -0.022(3) 0.004(3) -0.014(4)
Li1 0.029(3) 0.030(2) 0.035(3) 0.0046(19) 0.002(2) 0.000(2)
Li2 0.029(3) 0.033(2) 0.034(3) 0.0023(19) 0.001(2) -0.002(2)
Li3 0.034(3) 0.035(3) 0.031(2) 0.0049(19) 0.003(2) 0.003(2)
Li4 0.023(2) 0.035(3) 0.038(3) 0.004(2) 0.002(2) 0.0018(19)
Li5 0.030(3) 0.033(2) 0.033(3) 0.0029(19) 0.005(2) 0.000(2)
Li6 0.030(3) 0.031(2) 0.035(3) 0.0018(19) 0.007(2) 0.0029(19)

loop_
_atom_type_symbol
_atom_type_description
_atom_type_scat_dispersion_real
_atom_type_scat_dispersion_imag
_atom_type_scat_source
C C 0.0181 0.0091 'International Tables Vol C Tables 4.2.6.8 and 6.1.1.4'
H H 0.0000 0.0000 'International Tables Vol C Tables 4.2.6.8 and 6.1.1.4'
Li Li 0.0008 0.0003 'International Tables Vol C Tables 4.2.6.8 and 6.1.1.4'
O O 0.0492 0.0322 'International Tables Vol C Tables 4.2.6.8 and 6.1.1.4'

loop_
_exptl_crystal_face_index_h
_exptl_crystal_face_index_k
_exptl_crystal_face_index_l
_exptl_crystal_face_perp_dist
-1 1 0 0.0306
1 -1 0 0.0496
-1 -1 0 0.0436
1 1 0 0.0366
0 0 -1 0.0267
0 0 1 0.0247

loop_
_geom_angle_atom_site_label_1
_geom_angle_atom_site_label_2
_geom_angle_atom_site_label_3
_geom_angle
_geom_angle_site_symmetry_1
_geom_angle_site_symmetry_3
_geom_angle_publ_flag
C1 O1 Li1 128.0(2) . . ?
C1 O1 Li2 112.1(2) . . ?
C1 O1 Li6 121.8(2) . . ?
Li1 O1 Li2 114.6(2) . . ?
Li1 O1 Li6 85.6(2) . . ?
Li2 O1 Li6 83.1(2) . . ?
C17 O2 Li2 129.7(2) . . ?
C17 O2 Li3 109.6(2) . . ?
C17 O2 Li4 123.4(2) . . ?
Li2 O2 Li3 115.0(2) . . ?
Li2 O2 Li4 85.3(2) . . ?
Li3 O2 Li4 82.3(2) . . ?
C33 O3 Li1 112.5(2) . . ?
C33 O3 Li3 127.2(2) . . ?
C33 O3 Li5 122.1(2) . . ?
Li1 O3 Li5 82.9(2) . . ?
Li3 O3 Li1 115.8(2) . . ?
Li3 O3 Li5 84.3(2) . . ?
C49 O4 Li3 124.9(2) . . ?
C49 O4 Li4 127.0(2) . . ?
C49 O4 Li5 110.9(2) . . ?
Li4 O4 Li3 83.4(2) . . ?
Li4 O4 Li5 116.7(2) . . ?
Li5 O4 Li3 83.4(2) . . ?
C65 O5 Li1 119.2(2) . . ?
C65 O5 Li5 130.2(2) . . ?
C65 O5 Li6 112.5(2) . . ?
Li5 O5 Li1 84.3(2) . . ?
Li5 O5 Li6 113.6(2) . . ?
Li6 O5 Li1 83.0(2) . . ?
C81 O6 Li2 119.9(2) . . ?
C81 O6 Li4 112.2(2) . . ?
C81 O6 Li6 129.9(2) . . ?
Li4 O6 Li2 83.4(2) . . ?
Li6 O6 Li2 84.0(2) . . ?
Li6 O6 Li4 114.0(2) . . ?
O1 C1 C3 112.2(2) . . ?
O1 C1 Li2 40.90(16) . . ?
C2 C1 O1 126.5(3) . . ?
C2 C1 C3 121.3(3) . . ?
C2 C1 Li2 165.4(3) . . ?
C3 C1 Li2 71.80(19) . . ?
C1 C3 Li2 75.93(19) . . ?
C4 C3 C1 121.7(3) . . ?
C4 C3 C16 120.2(3) . . ?
C4 C3 Li2 115.7(2) . . ?
C16 C3 C1 118.1(3) . . ?
C16 C3 Li2 77.0(2) . . ?
C3 C4 C5 122.6(3) . . ?
C3 C4 C9 118.9(3) . . ?
C5 C4 C9 118.5(3) . . ?
C6 C5 C4 120.6(3) . . ?
C5 C6 C7 120.6(4) . . ?
C8 C7 C6 120.7(4) . . ?
C7 C8 C9 121.2(4) . . ?
C8 C9 C4 118.4(3) . . ?
C10 C9 C4 120.1(3) . . ?
C10 C9 C8 121.5(3) . . ?
C9 C10 C11 121.6(3) . . ?
C10 C11 C12 122.6(3) . . ?
C10 C11 C16 118.8(3) . . ?
C16 C11 C12 118.6(3) . . ?
C13 C12 C11 120.7(3) . . ?
C12 C13 C14 120.9(3) . . ?
C15 C14 C13 120.7(4) . . ?
C14 C15 C16 121.0(3) . . ?
C3 C16 C11 120.5(3) . . ?
C3 C16 C15 121.4(3) . . ?
C3 C16 Li2 72.8(2) . . ?
C11 C16 C15 118.1(3) . . ?
C11 C16 Li2 118.3(2) . . ?
C15 C16 Li2 82.1(2) . . ?
O2 C17 C19 112.8(2) . . ?
O2 C17 Li3 42.25(17) . . ?
C18 C17 O2 124.8(3) . . ?
C18 C17 C19 122.4(3) . . ?
C18 C17 Li3 161.8(3) . . ?
C19 C17 Li3 72.16(19) . . ?
C17 C19 Li3 75.58(19) . . ?
C20 C19 C17 121.5(3) . . ?
C20 C19 C32 120.0(3) . . ?
C20 C19 Li3 111.8(2) . . ?
C32 C19 C17 118.4(3) . . ?
C32 C19 Li3 78.8(2) . . ?
C19 C20 C21 122.3(3) . . ?
C19 C20 C25 119.7(3) . . ?
C21 C20 C25 118.0(3) . . ?
C22 C21 C20 120.8(3) . . ?
C21 C22 C23 121.1(4) . . ?
C24 C23 C22 120.6(3) . . ?
C23 C24 C25 120.5(4) . . ?
C24 C25 C20 118.9(3) . . ?
C26 C25 C20 119.1(3) . . ?
C26 C25 C24 121.9(3) . . ?
C27 C26 C25 122.0(3) . . ?
C26 C27 C28 122.6(3) . . ?
C26 C27 C32 119.3(3) . . ?
C32 C27 C28 118.1(3) . . ?
C29 C28 C27 121.5(3) . . ?
C28 C29 C30 120.4(3) . . ?
C31 C30 C29 120.9(3) . . ?
C30 C31 C32 121.0(3) . . ?
C19 C32 C27 119.8(3) . . ?
C19 C32 C31 122.1(3) . . ?
C19 C32 Li3 71.05(19) . . ?
C27 C32 Li3 115.6(2) . . ?
C31 C32 C27 118.1(3) . . ?
C31 C32 Li3 85.3(2) . . ?
O3 C33 C35 112.4(2) . . ?
O3 C33 Li1 40.61(16) . . ?
C34 C33 O3 125.9(3) . . ?
C34 C33 C35 121.6(3) . . ?
C34 C33 Li1 163.1(3) . . ?
C35 C33 Li1 72.71(19) . . ?
C33 C35 Li1 75.41(19) . . ?
C36 C35 C33 120.5(3) . . ?
C36 C35 C48 120.3(3) . . ?
C36 C35 Li1 115.3(2) . . ?
C48 C35 C33 119.1(3) . . ?
C48 C35 Li1 77.0(2) . . ?
C35 C36 C37 122.0(3) . . ?
C35 C36 C41 119.4(3) . . ?
C37 C36 C41 118.6(3) . . ?
C38 C37 C36 121.0(3) . . ?
C37 C38 C39 119.9(4) . . ?
C40 C39 C38 121.1(4) . . ?
C39 C40 C41 121.8(4) . . ?
C40 C41 C36 117.7(3) . . ?
C42 C41 C36 118.9(3) . . ?
C42 C41 C40 123.4(3) . . ?
C43 C42 C41 122.6(3) . . ?
C42 C43 C44 122.9(3) . . ?
C42 C43 C48 118.8(3) . . ?
C44 C43 C48 118.3(3) . . ?
C45 C44 C43 121.3(3) . . ?
C44 C45 C46 120.3(4) . . ?
C47 C46 C45 121.0(4) . . ?
C46 C47 C48 121.3(3) . . ?
C35 C48 C43 119.9(3) . . ?
C35 C48 C47 122.3(3) . . ?
C35 C48 Li1 73.04(19) . . ?
C43 C48 Li1 118.2(2) . . ?
C47 C48 C43 117.8(3) . . ?
C47 C48 Li1 81.4(2) . . ?
O4 C49 C51 112.5(2) . . ?
O4 C49 Li5 41.60(17) . . ?
C50 C49 O4 126.6(3) . . ?
C50 C49 C51 120.9(3) . . ?
C50 C49 Li5 165.9(3) . . ?
C51 C49 Li5 71.43(19) . . ?
C49 C51 Li5 75.9(2) . . ?
C52 C51 C49 120.7(3) . . ?
C52 C51 C64 120.2(3) . . ?
C52 C51 Li5 112.0(2) . . ?
C64 C51 C49 119.1(3) . . ?
C64 C51 Li5 80.3(2) . . ?
C51 C52 C53 122.4(3) . . ?
C51 C52 C57 119.5(3) . . ?
C53 C52 C57 118.0(3) . . ?
C54 C53 C52 121.3(4) . . ?
C53 C54 C55 120.2(4) . . ?
C56 C55 C54 120.9(4) . . ?
C55 C56 C57 122.0(4) . . ?
C56 C57 C52 117.6(4) . . ?
C58 C57 C52 118.9(3) . . ?
C58 C57 C56 123.5(4) . . ?
C57 C58 C59 122.8(3) . . ?
C58 C59 C60 123.2(4) . . ?
C58 C59 C64 118.7(3) . . ?
C60 C59 C64 118.1(4) . . ?
C61 C60 C59 122.0(4) . . ?
C60 C61 C62 121.0(4) . . ?
C63 C62 C61 119.1(4) . . ?
C62 C63 C64 121.6(4) . . ?
C51 C64 C59 119.9(3) . . ?
C51 C64 C63 122.0(3) . . ?
C51 C64 Li5 69.7(2) . . ?
C59 C64 Li5 118.8(2) . . ?
C63 C64 C59 118.2(3) . . ?
C63 C64 Li5 84.3(2) . . ?
O5 C65 C67 112.5(2) . . ?
O5 C65 Li6 40.77(16) . . ?
C66 C65 O5 125.2(3) . . ?
C66 C65 C67 122.3(3) . . ?
C66 C65 Li6 162.1(3) . . ?
C67 C65 Li6 72.90(19) . . ?
C65 C67 Li6 75.57(19) . . ?
C68 C67 C65 121.9(3) . . ?
C68 C67 Li6 119.5(2) . . ?
C80 C67 C65 118.2(3) . . ?
C80 C67 C68 119.8(3) . . ?
C80 C67 Li6 71.85(19) . . ?
C67 C68 C69 122.1(3) . . ?
C67 C68 C73 119.1(3) . . ?
C69 C68 C73 118.8(3) . . ?
C70 C69 C68 120.5(4) . . ?
C69 C70 C71 120.5(4) . . ?
C72 C71 C70 120.8(3) . . ?
C71 C72 C73 120.8(4) . . ?
C72 C73 C68 118.7(3) . . ?
C74 C73 C68 120.1(3) . . ?
C74 C73 C72 121.2(3) . . ?
C73 C74 C75 122.1(3) . . ?
C74 C75 C76 122.5(3) . . ?
C74 C75 C80 118.1(3) . . ?
C76 C75 C80 119.4(3) . . ?
C77 C76 C75 121.0(3) . . ?
C76 C77 C78 120.0(3) . . ?
C79 C78 C77 121.6(3) . . ?
C78 C79 C80 120.5(3) . . ?
C78 C79 Li6 118.6(3) . . ?
C80 C79 Li6 72.05(19) . . ?
C67 C80 C75 120.8(3) . . ?
C67 C80 C79 121.8(3) . . ?
C67 C80 Li6 77.9(2) . . ?
C75 C80 Li6 117.8(2) . . ?
C79 C80 C75 117.4(3) . . ?
C79 C80 Li6 77.0(2) . . ?
O6 C81 C83 113.5(2) . . ?
O6 C81 Li4 40.74(16) . . ?
C82 C81 O6 125.7(3) . . ?
C82 C81 C83 120.7(3) . . ?
C82 C81 Li4 165.0(3) . . ?
C83 C81 Li4 73.15(19) . . ?
C81 C83 Li4 74.78(19) . . ?
C84 C83 C81 121.6(3) . . ?
C84 C83 C96 119.9(3) . . ?
C84 C83 Li4 113.8(2) . . ?
C96 C83 C81 118.3(3) . . ?
C96 C83 Li4 78.2(2) . . ?
C83 C84 C85 122.2(3) . . ?
C83 C84 C89 119.7(3) . . ?
C85 C84 C89 118.1(3) . . ?
C86 C85 C84 120.9(3) . . ?
C85 C86 C87 121.0(4) . . ?
C88 C87 C86 120.8(3) . . ?
C87 C88 C89 120.3(3) . . ?
C88 C89 C84 118.9(3) . . ?
C90 C89 C84 119.4(3) . . ?
C90 C89 C88 121.7(3) . . ?
C91 C90 C89 121.8(3) . . ?
C90 C91 C92 122.6(3) . . ?
C90 C91 C96 119.6(3) . . ?
C96 C91 C92 117.9(3) . . ?
C93 C92 C91 122.0(3) . . ?
C92 C93 C94 120.0(3) . . ?
C95 C94 C93 120.4(4) . . ?
C94 C95 C96 121.2(3) . . ?
C83 C96 C91 119.6(3) . . ?
C83 C96 C95 122.0(3) . . ?
C95 C96 C91 118.4(3) . . ?
C98 C97 C102 120.3(5) . . ?
C97 C98 C99 119.0(5) . . ?
C100 C99 C98 119.8(5) . . ?
C99 C100 C101 120.1(5) . . ?
C100 C101 C102 120.6(5) . . ?
C101 C102 C97 120.3(5) . . ?
C104 C103 C108 120.8(6) . . ?
C103 C104 C105 120.5(6) . . ?
C104 C105 C106 119.5(6) . . ?
C107 C106 C105 119.4(5) . . ?
C106 C107 C108 118.2(6) . . ?
C103 C108 C107 121.4(6) . . ?
O1 Li1 O3 123.1(3) . . ?
O1 Li1 O5 96.7(2) . . ?
O1 Li1 C33 141.2(3) . . ?
O1 Li1 C35 153.2(3) . . ?
O1 Li1 C48 125.4(3) . . ?
O1 Li1 Li2 33.37(14) . . ?
O1 Li1 Li3 92.6(2) . . ?
O1 Li1 Li5 116.2(2) . . ?
O1 Li1 Li6 48.76(17) . . ?
O3 Li1 O5 95.0(2) . . ?
O3 Li1 C33 26.87(11) . . ?
O3 Li1 C35 58.37(15) . . ?
O3 Li1 C48 80.12(19) . . ?
O3 Li1 Li2 90.6(2) . . ?
O3 Li1 Li3 31.67(13) . . ?
O3 Li1 Li5 49.04(17) . . ?
O3 Li1 Li6 114.4(2) . . ?
O5 Li1 C33 106.8(2) . . ?
O5 Li1 C35 110.0(2) . . ?
O5 Li1 C48 132.9(2) . . ?
O5 Li1 Li2 93.3(2) . . ?
O5 Li1 Li3 91.0(2) . . ?
O5 Li1 Li5 46.06(17) . . ?
O5 Li1 Li6 48.17(17) . . ?
C33 Li1 C48 54.27(13) . . ?
C33 Li1 Li2 113.22(19) . . ?
C33 Li1 Li3 57.37(14) . . ?
C35 Li1 C33 31.88(10) . . ?
C35 Li1 C48 29.96(11) . . ?
C35 Li1 Li2 141.6(2) . . ?
C35 Li1 Li3 89.25(18) . . ?
C48 Li1 Li2 133.2(2) . . ?
C48 Li1 Li3 105.65(19) . . ?
Li2 Li1 Li3 59.39(16) . . ?
Li5 Li1 C33 66.14(17) . . ?
Li5 Li1 C35 85.4(2) . . ?
Li5 Li1 C48 115.2(2) . . ?
Li5 Li1 Li2 90.1(2) . . ?
Li5 Li1 Li3 51.24(17) . . ?
Li5 Li1 Li6 76.2(2) . . ?
Li6 Li1 C33 139.8(2) . . ?
Li6 Li1 C35 158.0(3) . . ?
Li6 Li1 C48 165.4(2) . . ?
Li6 Li1 Li2 51.68(17) . . ?
Li6 Li1 Li3 88.52(19) . . ?
O1 Li2 O6 95.4(2) . . ?
O1 Li2 C1 26.98(11) . . ?
O1 Li2 C3 59.05(16) . . ?
O1 Li2 C16 79.88(19) . . ?
O1 Li2 Li1 32.05(14) . . ?
O1 Li2 Li3 92.8(2) . . ?
O1 Li2 Li4 115.9(3) . . ?
O1 Li2 Li6 48.90(17) . . ?
O2 Li2 O1 124.9(3) . . ?
O2 Li2 O6 96.4(2) . . ?
O2 Li2 C1 143.5(3) . . ?
O2 Li2 C3 152.8(3) . . ?
O2 Li2 C16 123.7(3) . . ?
O2 Li2 Li1 93.6(2) . . ?
O2 Li2 Li3 33.16(15) . . ?
O2 Li2 Li4 49.04(17) . . ?
O2 Li2 Li6 116.4(3) . . ?
O6 Li2 C1 106.5(2) . . ?
O6 Li2 C3 110.4(2) . . ?
O6 Li2 C16 134.4(3) . . ?
O6 Li2 Li1 93.0(2) . . ?
O6 Li2 Li3 92.4(2) . . ?
O6 Li2 Li4 47.58(17) . . ?
O6 Li2 Li6 46.71(17) . . ?
C1 Li2 Li1 57.69(14) . . ?
C1 Li2 Li3 116.1(2) . . ?
C3 Li2 C1 32.28(11) . . ?
C3 Li2 C16 30.17(11) . . ?
C3 Li2 Li1 89.85(18) . . ?
C3 Li2 Li3 144.3(2) . . ?
C16 Li2 C1 54.44(13) . . ?
C16 Li2 Li1 104.09(19) . . ?
C16 Li2 Li3 132.9(2) . . ?
Li3 Li2 Li1 60.90(16) . . ?
Li4 Li2 C1 140.9(2) . . ?
Li4 Li2 C3 158.0(3) . . ?
Li4 Li2 C16 164.2(2) . . ?
Li4 Li2 Li1 91.0(2) . . ?
Li4 Li2 Li3 51.27(17) . . ?
Li6 Li2 C1 66.00(18) . . ?
Li6 Li2 C3 86.8(2) . . ?
Li6 Li2 C16 116.6(2) . . ?
Li6 Li2 Li1 52.15(16) . . ?
Li6 Li2 Li3 89.9(2) . . ?
Li6 Li2 Li4 76.4(2) . . ?
O2 Li3 O4 96.6(2) . . ?
O2 Li3 C17 28.12(11) . . ?
O2 Li3 C19 59.70(16) . . ?
O2 Li3 C32 81.72(19) . . ?
O2 Li3 Li1 91.2(2) . . ?
O2 Li3 Li2 31.85(14) . . ?
O2 Li3 Li4 49.47(17) . . ?
O2 Li3 Li5 116.5(3) . . ?
O3 Li3 O2 122.2(3) . . ?
O3 Li3 O4 96.8(2) . . ?
O3 Li3 C17 139.6(3) . . ?
O3 Li3 C19 151.8(3) . . ?
O3 Li3 C32 123.8(2) . . ?
O3 Li3 Li1 32.53(14) . . ?
O3 Li3 Li2 91.7(2) . . ?
O3 Li3 Li4 117.4(3) . . ?
O3 Li3 Li5 49.07(17) . . ?
O4 Li3 C17 109.9(2) . . ?
O4 Li3 C19 111.2(2) . . ?
O4 Li3 C32 133.2(3) . . ?
O4 Li3 Li1 91.8(2) . . ?
O4 Li3 Li2 92.1(2) . . ?
O4 Li3 Li4 47.16(17) . . ?
O4 Li3 Li5 47.83(17) . . ?
C17 Li3 C32 54.34(13) . . ?
C17 Li3 Li1 114.5(2) . . ?
C17 Li3 Li2 58.54(15) . . ?
C19 Li3 C17 32.26(11) . . ?
C19 Li3 C32 30.19(11) . . ?
C19 Li3 Li1 143.8(2) . . ?
C19 Li3 Li2 90.79(18) . . ?
C32 Li3 Li1 134.9(2) . . ?
C32 Li3 Li2 107.5(2) . . ?
Li2 Li3 Li1 59.71(16) . . ?
Li4 Li3 C17 67.72(18) . . ?
Li4 Li3 C19 85.8(2) . . ?
Li4 Li3 C32 115.9(2) . . ?
Li4 Li3 Li1 90.7(2) . . ?
Li4 Li3 Li2 52.15(17) . . ?
Li4 Li3 Li5 78.3(2) . . ?
Li5 Li3 C17 143.5(2) . . ?
Li5 Li3 C19 159.0(3) . . ?
Li5 Li3 C32 161.7(3) . . ?
Li5 Li3 Li1 51.07(17) . . ?
Li5 Li3 Li2 90.2(2) . . ?
O2 Li4 C81 104.9(2) . . ?
O2 Li4 C83 109.2(2) . . ?
O2 Li4 Li2 45.63(17) . . ?
O2 Li4 Li3 48.21(17) . . ?
O2 Li4 Li5 91.9(2) . . ?
O2 Li4 Li6 91.4(2) . . ?
O4 Li4 O2 97.6(2) . . ?
O4 Li4 O6 122.5(3) . . ?
O4 Li4 C81 142.0(3) . . ?
O4 Li4 C83 153.2(3) . . ?
O4 Li4 Li2 115.3(2) . . ?
O4 Li4 Li3 49.39(17) . . ?
O4 Li4 Li5 32.03(14) . . ?
O4 Li4 Li6 90.9(2) . . ?
O6 Li4 O2 94.4(2) . . ?
O6 Li4 C81 27.09(11) . . ?
O6 Li4 C83 59.02(15) . . ?
O6 Li4 Li2 49.06(17) . . ?
O6 Li4 Li3 116.1(3) . . ?
O6 Li4 Li5 91.9(2) . . ?
O6 Li4 Li6 32.68(14) . . ?
C81 Li4 Li5 115.9(2) . . ?
C81 Li4 Li6 58.78(14) . . ?
C83 Li4 C81 32.08(10) . . ?
C83 Li4 Li5 144.4(2) . . ?
C83 Li4 Li6 90.76(18) . . ?
Li2 Li4 C81 65.60(17) . . ?
Li2 Li4 C83 86.29(19) . . ?
Li2 Li4 Li5 88.85(19) . . ?
Li2 Li4 Li6 51.73(17) . . ?
Li3 Li4 C81 140.8(2) . . ?
Li3 Li4 C83 157.4(3) . . ?
Li3 Li4 Li2 76.6(2) . . ?
Li3 Li4 Li5 51.19(17) . . ?
Li3 Li4 Li6 90.1(2) . . ?
Li6 Li4 Li5 59.41(16) . . ?
O3 Li5 C49 108.8(2) . . ?
O3 Li5 C51 114.6(2) . . ?
O3 Li5 C64 139.0(3) . . ?
O3 Li5 Li1 48.11(17) . . ?
O3 Li5 Li3 46.64(17) . . ?
O3 Li5 Li4 90.7(2) . . ?
O3 Li5 Li6 92.8(2) . . ?
O4 Li5 O3 95.3(2) . . ?
O4 Li5 C49 27.51(11) . . ?
O4 Li5 C51 59.93(16) . . ?
O4 Li5 C64 80.55(19) . . ?
O4 Li5 Li1 115.9(3) . . ?
O4 Li5 Li3 48.72(17) . . ?
O4 Li5 Li4 31.30(14) . . ?
O4 Li5 Li6 90.3(2) . . ?
O5 Li5 O3 97.6(2) . . ?
O5 Li5 O4 123.1(3) . . ?
O5 Li5 C49 139.6(3) . . ?
O5 Li5 C51 147.5(3) . . ?
O5 Li5 C64 118.9(2) . . ?
O5 Li5 Li1 49.65(18) . . ?
O5 Li5 Li3 117.5(3) . . ?
O5 Li5 Li4 93.3(2) . . ?
O5 Li5 Li6 34.07(15) . . ?
C49 Li5 C64 54.51(13) . . ?
C49 Li5 Li4 57.38(14) . . ?
C49 Li5 Li6 112.73(19) . . ?
C51 Li5 C49 32.66(11) . . ?
C51 Li5 C64 29.99(11) . . ?
C51 Li5 Li4 89.94(18) . . ?
C51 Li5 Li6 139.9(2) . . ?
C64 Li5 Li4 104.08(19) . . ?
C64 Li5 Li6 127.8(2) . . ?
Li1 Li5 C49 142.4(2) . . ?
Li1 Li5 C51 162.7(3) . . ?
Li1 Li5 C64 163.0(2) . . ?
Li1 Li5 Li3 77.7(2) . . ?
Li1 Li5 Li4 90.1(2) . . ?
Li1 Li5 Li6 52.24(17) . . ?
Li3 Li5 C49 67.27(18) . . ?
Li3 Li5 C51 89.1(2) . . ?
Li3 Li5 C64 118.5(2) . . ?
Li3 Li5 Li4 50.47(17) . . ?
Li3 Li5 Li6 89.7(2) . . ?
Li6 Li5 Li4 59.56(15) . . ?
O1 Li6 C65 104.2(2) . . ?
O1 Li6 C67 104.8(2) . . ?
O1 Li6 C79 157.5(3) . . ?
O1 Li6 C80 126.6(2) . . ?
O1 Li6 Li1 45.69(16) . . ?
O1 Li6 Li2 48.00(17) . . ?
O1 Li6 Li4 93.3(2) . . ?
O1 Li6 Li5 91.4(2) . . ?
O5 Li6 O1 94.3(2) . . ?
O5 Li6 C65 26.73(11) . . ?
O5 Li6 C67 57.79(15) . . ?
O5 Li6 C79 81.5(2) . . ?
O5 Li6 C80 80.6(2) . . ?
O5 Li6 Li1 48.87(17) . . ?
O5 Li6 Li2 115.6(2) . . ?
O5 Li6 Li4 93.1(2) . . ?
O5 Li6 Li5 32.34(14) . . ?
O6 Li6 O1 97.0(2) . . ?
O6 Li6 O5 125.5(3) . . ?
O6 Li6 C65 144.9(3) . . ?
O6 Li6 C67 157.7(3) . . ?
O6 Li6 C79 103.5(2) . . ?
O6 Li6 C80 129.1(2) . . ?
O6 Li6 Li1 116.8(3) . . ?
O6 Li6 Li2 49.25(17) . . ?
O6 Li6 Li4 33.31(14) . . ?
O6 Li6 Li5 94.1(2) . . ?
C65 Li6 Li4 116.6(2) . . ?
C65 Li6 Li5 58.16(15) . . ?
C67 Li6 C65 31.53(11) . . ?
C67 Li6 Li4 146.1(2) . . ?
C67 Li6 Li5 89.67(18) . . ?
C79 Li6 C65 63.18(15) . . ?
C79 Li6 C67 54.27(13) . . ?
C79 Li6 Li4 108.9(2) . . ?
C79 Li6 Li5 96.28(19) . . ?
C80 Li6 C65 54.66(14) . . ?
C80 Li6 C67 30.28(11) . . ?
C80 Li6 C79 30.98(11) . . ?
C80 Li6 Li4 139.8(2) . . ?
C80 Li6 Li5 107.9(2) . . ?
Li1 Li6 C65 64.89(17) . . ?
Li1 Li6 C67 82.47(19) . . ?
Li1 Li6 C79 127.9(2) . . ?
Li1 Li6 C80 112.8(2) . . ?
Li1 Li6 Li4 90.7(2) . . ?
Li1 Li6 Li5 51.57(17) . . ?
Li2 Li6 C65 139.7(2) . . ?
Li2 Li6 C67 152.8(2) . . ?
Li2 Li6 C79 152.5(2) . . ?
Li2 Li6 C80 161.8(3) . . ?
Li2 Li6 Li1 76.2(2) . . ?
Li2 Li6 Li4 51.84(17) . . ?
Li2 Li6 Li5 90.1(2) . . ?
Li5 Li6 Li4 61.03(15) . . ?

loop_
_geom_bond_atom_site_label_1
_geom_bond_atom_site_label_2
_geom_bond_distance
_geom_bond_site_symmetry_2
_geom_bond_publ_flag
O1 C1 1.342(3) . ?
O1 Li1 1.869(5) . ?
O1 Li2 1.937(5) . ?
O1 Li6 1.965(5) . ?
O2 C17 1.350(3) . ?
O2 Li2 1.859(6) . ?
O2 Li3 1.927(6) . ?
O2 Li4 1.964(6) . ?
O3 C33 1.344(3) . ?
O3 Li1 1.936(6) . ?
O3 Li3 1.890(5) . ?
O3 Li5 1.964(6) . ?
O4 C49 1.343(3) . ?
O4 Li3 1.957(6) . ?
O4 Li4 1.890(5) . ?
O4 Li5 1.930(5) . ?
O5 C65 1.347(3) . ?
O5 Li1 1.977(5) . ?
O5 Li5 1.868(6) . ?
O5 Li6 1.956(6) . ?
O6 C81 1.345(3) . ?
O6 Li2 1.971(5) . ?
O6 Li4 1.927(5) . ?
O6 Li6 1.894(5) . ?
C1 C2 1.320(4) . ?
C1 C3 1.509(4) . ?
C1 Li2 2.741(6) . ?
C3 C4 1.410(4) . ?
C3 C16 1.412(4) . ?
C3 Li2 2.684(6) . ?
C4 C5 1.423(5) . ?
C4 C9 1.440(4) . ?
C5 C6 1.363(5) . ?
C6 C7 1.416(6) . ?
C7 C8 1.345(6) . ?
C8 C9 1.426(5) . ?
C9 C10 1.392(5) . ?
C10 C11 1.397(5) . ?
C11 C12 1.446(5) . ?
C11 C16 1.431(4) . ?
C12 C13 1.346(6) . ?
C13 C14 1.418(6) . ?
C14 C15 1.355(5) . ?
C15 C16 1.440(5) . ?
C16 Li2 2.737(6) . ?
C17 C18 1.334(4) . ?
C17 C19 1.487(4) . ?
C17 Li3 2.699(6) . ?
C19 C20 1.409(4) . ?
C19 C32 1.410(4) . ?
C19 Li3 2.653(6) . ?
C20 C21 1.429(5) . ?
C20 C25 1.436(5) . ?
C21 C22 1.346(5) . ?
C22 C23 1.413(6) . ?
C23 C24 1.352(6) . ?
C24 C25 1.425(5) . ?
C25 C26 1.398(5) . ?
C26 C27 1.379(5) . ?
C27 C28 1.440(5) . ?
C27 C32 1.438(4) . ?
C28 C29 1.341(6) . ?
C29 C30 1.415(5) . ?
C30 C31 1.355(5) . ?
C31 C32 1.432(4) . ?
C32 Li3 2.751(6) . ?
C33 C34 1.319(4) . ?
C33 C35 1.500(4) . ?
C33 Li1 2.748(6) . ?
C35 C36 1.406(4) . ?
C35 C48 1.415(4) . ?
C35 Li1 2.711(6) . ?
C36 C37 1.423(5) . ?
C36 C41 1.444(5) . ?
C37 C38 1.362(5) . ?
C38 C39 1.422(6) . ?
C39 C40 1.330(7) . ?
C40 C41 1.428(5) . ?
C41 C42 1.403(5) . ?
C42 C43 1.378(5) . ?
C43 C44 1.434(5) . ?
C43 C48 1.443(5) . ?
C44 C45 1.352(6) . ?
C45 C46 1.412(6) . ?
C46 C47 1.353(5) . ?
C47 C48 1.431(5) . ?
C48 Li1 2.762(6) . ?
C49 C50 1.313(4) . ?
C49 C51 1.511(4) . ?
C49 Li5 2.716(6) . ?
C51 C52 1.403(5) . ?
C51 C64 1.415(5) . ?
C51 Li5 2.654(6) . ?
C52 C53 1.427(5) . ?
C52 C57 1.448(5) . ?
C53 C54 1.367(5) . ?
C54 C55 1.408(7) . ?
C55 C56 1.337(7) . ?
C56 C57 1.431(6) . ?
C57 C58 1.384(6) . ?
C58 C59 1.389(6) . ?
C59 C60 1.434(6) . ?
C59 C64 1.438(5) . ?
C60 C61 1.330(7) . ?
C61 C62 1.435(7) . ?
C62 C63 1.370(5) . ?
C63 C64 1.431(5) . ?
C64 Li5 2.790(6) . ?
C65 C66 1.327(5) . ?
C65 C67 1.494(4) . ?
C65 Li6 2.767(6) . ?
C67 C68 1.416(4) . ?
C67 C80 1.408(4) . ?
C67 Li6 2.731(6) . ?
C68 C69 1.426(5) . ?
C68 C73 1.436(5) . ?
C69 C70 1.371(5) . ?
C70 C71 1.422(6) . ?
C71 C72 1.352(6) . ?
C72 C73 1.435(5) . ?
C73 C74 1.386(5) . ?
C74 C75 1.396(5) . ?
C75 C76 1.420(5) . ?
C75 C80 1.442(4) . ?
C76 C77 1.360(5) . ?
C77 C78 1.403(5) . ?
C78 C79 1.364(5) . ?
C79 C80 1.436(5) . ?
C79 Li6 2.718(6) . ?
C80 Li6 2.654(6) . ?
C81 C82 1.326(4) . ?
C81 C83 1.505(4) . ?
C81 Li4 2.734(6) . ?
C83 C84 1.409(4) . ?
C83 C96 1.418(4) . ?
C83 Li4 2.712(6) . ?
C84 C85 1.431(5) . ?
C84 C89 1.440(5) . ?
C85 C86 1.360(5) . ?
C86 C87 1.413(6) . ?
C87 C88 1.358(6) . ?
C88 C89 1.439(5) . ?
C89 C90 1.393(5) . ?
C90 C91 1.387(5) . ?
C91 C92 1.437(5) . ?
C91 C96 1.437(5) . ?
C92 C93 1.352(6) . ?
C93 C94 1.423(6) . ?
C94 C95 1.364(5) . ?
C95 C96 1.432(5) . ?
C97 C98 1.347(8) . ?
C97 C102 1.350(8) . ?
C98 C99 1.395(10) . ?
C99 C100 1.342(9) . ?
C100 C101 1.347(8) . ?
C101 C102 1.348(7) . ?
C103 C104 1.311(9) . ?
C103 C108 1.334(10) . ?
C104 C105 1.372(8) . ?
C105 C106 1.373(9) . ?
C106 C107 1.367(9) . ?
C107 C108 1.373(10) . ?
Li1 Li2 3.203(7) . ?
Li1 Li3 3.242(7) . ?
Li1 Li5 2.581(7) . ?
Li1 Li6 2.605(7) . ?
Li2 Li3 3.193(7) . ?
Li2 Li4 2.592(7) . ?
Li2 Li6 2.588(7) . ?
Li3 Li4 2.561(7) . ?
Li3 Li5 2.587(7) . ?
Li4 Li5 3.252(7) . ?
Li4 Li6 3.205(7) . ?
Li5 Li6 3.200(7) . ?

loop_
_exptl_oxdiff_crystal_face_indexfrac_h
_exptl_oxdiff_crystal_face_indexfrac_k
_exptl_oxdiff_crystal_face_indexfrac_l
_exptl_oxdiff_crystal_face_x
_exptl_oxdiff_crystal_face_y
_exptl_oxdiff_crystal_face_z
-1.0006 1.0006 0.0014 0.0779 0.0890 -0.0286
1.0006 -1.0006 -0.0014 -0.0779 -0.0890 0.0286
-1.0012 -0.9980 0.0037 0.0555 -0.0395 0.1007
1.0012 0.9980 -0.0037 -0.0555 0.0395 -0.1007
-0.0008 0.0004 -0.9997 -0.0271 0.0414 0.0364
0.0008 -0.0004 0.9997 0.0271 -0.0414 -0.0364
